data_7044046
loop_
_publ_author_name
'Nifant'ev, Ilya E.'
'Shlyahtin, Andrei V.'
'Bagrov, Vladimir V.'
'Minyaev, Mikhail M.'
'Churakov, Andrei'
'Karchevsky, Stanislav G.'
'Birin, Kirill P.'
'Ivchenko, Pavel V.'

_publ_section_title
;
 Mono-BHT heteroleptic magnesium complexes: synthesis, molecular structure
 and catalytic behavior in the ring-opening polymerization of cyclic
 esters
;
_journal_name_full 'Dalton Trans.'
_journal_paper_doi 10.1039/C7DT02469J
_journal_year 2017
_chemical_formula_moiety 'C56 H92 Mg2 O14, 0.5(C6 H14), 2(C4 H8 O)'
_chemical_formula_sum 'C67 H115 Mg2 O16'
_chemical_formula_weight 1225.21
_chemical_name_systematic
; 
 ? 
;
_space_group_IT_number 14
_symmetry_cell_setting monoclinic
_symmetry_space_group_name_Hall '-P 2ybc'
_symmetry_space_group_name_H-M 'P 1 21/c 1'
_atom_sites_solution_hydrogens geom
_atom_sites_solution_primary direct
_atom_sites_solution_secondary difmap
_audit_creation_method SHELXL-97
_audit_update_record
;
2017-04-22 deposited with the CCDC.
2017-08-29 downloaded from the CCDC.
;
_cell_angle_alpha 90.00
_cell_angle_beta 104.308(2)
_cell_angle_gamma 90.00
_cell_formula_units_Z 4
_cell_length_a 15.7519(16)
_cell_length_b 26.940(3)
_cell_length_c 17.4774(18)
_cell_measurement_reflns_used 9916
_cell_measurement_temperature 150(2)
_cell_measurement_theta_max 25.775
_cell_measurement_theta_min 2.172
_cell_volume 7186.6(13)
_computing_cell_refinement 'SAINT (Bruker, 2008)'
_computing_data_collection '<i>APEX2</i> (Bruker, 2008)'
_computing_data_reduction 'SAINT (Bruker, 2008)'
_computing_molecular_graphics 'SHELXTL (Sheldrick, 2008)'
_computing_publication_material 'SHELXTL (Sheldrick, 2008)'
_computing_structure_refinement 'SHELXTL (Sheldrick, 2008)'
_computing_structure_solution 'SHELXTL (Sheldrick, 2008)'
_diffrn_ambient_temperature 150(2)
_diffrn_measured_fraction_theta_full 1.000
_diffrn_measured_fraction_theta_max 1.000
_diffrn_measurement_device_type 'Bruker SMART APEX II'
_diffrn_measurement_method \w
_diffrn_radiation_monochromator graphite
_diffrn_radiation_source 'fine-focus sealed tube'
_diffrn_radiation_type MoK\a
_diffrn_radiation_wavelength 0.71073
_diffrn_reflns_av_R_equivalents 0.0366
_diffrn_reflns_av_sigmaI/netI 0.0297
_diffrn_reflns_limit_h_max 19
_diffrn_reflns_limit_h_min -19
_diffrn_reflns_limit_k_max 33
_diffrn_reflns_limit_k_min -33
_diffrn_reflns_limit_l_max 21
_diffrn_reflns_limit_l_min -21
_diffrn_reflns_number 64794
_diffrn_reflns_theta_full 26.00
_diffrn_reflns_theta_max 26.00
_diffrn_reflns_theta_min 2.02
_diffrn_standards_decay_% 0
_exptl_absorpt_coefficient_mu 0.094
_exptl_absorpt_correction_T_max 0.9814
_exptl_absorpt_correction_T_min 0.9678
_exptl_absorpt_correction_type multi-scan
_exptl_absorpt_process_details 'SADABS (Bruker, 2008)'
_exptl_crystal_colour colourless
_exptl_crystal_density_diffrn 1.132
_exptl_crystal_density_method 'not measured'
_exptl_crystal_description prism
_exptl_crystal_F_000 2676
_exptl_crystal_size_max 0.35
_exptl_crystal_size_mid 0.25
_exptl_crystal_size_min 0.20
_refine_diff_density_max 0.850
_refine_diff_density_min -0.576
_refine_diff_density_rms 0.064
_refine_ls_extinction_method none
_refine_ls_goodness_of_fit_ref 1.029
_refine_ls_hydrogen_treatment constr
_refine_ls_matrix_type full
_refine_ls_number_parameters 774
_refine_ls_number_reflns 14129
_refine_ls_number_restraints 32
_refine_ls_restrained_S_all 1.039
_refine_ls_R_factor_all 0.0980
_refine_ls_R_factor_gt 0.0737
_refine_ls_shift/su_max 0.001
_refine_ls_shift/su_mean 0.000
_refine_ls_structure_factor_coef Fsqd
_refine_ls_weighting_details 'calc w=1/[\s^2^(Fo^2^)+(0.1103P)^2^+8.6036P] where P=(Fo^2^+2Fc^2^)/3'
_refine_ls_weighting_scheme calc
_refine_ls_wR_factor_gt 0.2035
_refine_ls_wR_factor_ref 0.2233
_reflns_number_gt 10497
_reflns_number_total 14129
_reflns_threshold_expression I>2\s(I)
_cod_data_source_file c7dt02469j2.cif
_cod_data_source_block z_CCDC3
_cod_original_sg_symbol_H-M 'P 21/c'
_cod_database_code 7044046

loop_
_symmetry_equiv_pos_as_xyz
'x, y, z'
'-x, y+1/2, -z+1/2'
'-x, -y, -z'
'x, -y-1/2, z-1/2'

loop_
_atom_site_label
_atom_site_type_symbol
_atom_site_fract_x
_atom_site_fract_y
_atom_site_fract_z
_atom_site_U_iso_or_equiv
_atom_site_adp_type
_atom_site_occupancy
_atom_site_symmetry_multiplicity
_atom_site_calc_flag
_atom_site_refinement_flags
_atom_site_disorder_assembly
_atom_site_disorder_group
Mg1 Mg 0.70925(6) 0.65660(3) 0.33827(5) 0.0266(2) Uani 1 1 d . . .
Mg2 Mg 0.51337(6) 0.63727(3) 0.28416(5) 0.0294(2) Uani 1 1 d . . .
O1 O 0.78953(13) 0.65960(7) 0.27481(11) 0.0340(4) Uani 1 1 d . . .
O2 O 0.43462(13) 0.65742(7) 0.34401(11) 0.0320(4) Uani 1 1 d . . .
O3 O 0.72081(13) 0.70377(7) 0.43318(11) 0.0337(4) Uani 1 1 d . . .
C1 C 0.6686(2) 0.74836(11) 0.43135(18) 0.0385(7) Uani 1 1 d . . .
H1A H 0.6078 0.7398 0.4325 0.046 Uiso 1 1 calc R . .
H1B H 0.6671 0.7679 0.3831 0.046 Uiso 1 1 calc R . .
C2 C 0.7130(3) 0.77691(14) 0.5037(2) 0.0617(10) Uani 1 1 d . . .
H2A H 0.6709 0.7982 0.5222 0.074 Uiso 1 1 calc R . .
H2B H 0.7610 0.7977 0.4939 0.074 Uiso 1 1 calc R . .
C3 C 0.7480(3) 0.73594(15) 0.5623(2) 0.0559(9) Uani 1 1 d . . .
H3A H 0.7980 0.7477 0.6046 0.067 Uiso 1 1 calc R . .
H3B H 0.7018 0.7230 0.5864 0.067 Uiso 1 1 calc R . .
C4 C 0.7762(2) 0.69761(14) 0.51241(18) 0.0488(8) Uani 1 1 d . . .
H4A H 0.8385 0.7023 0.5125 0.059 Uiso 1 1 calc R . .
H4B H 0.7689 0.6639 0.5326 0.059 Uiso 1 1 calc R . .
O4 O 0.44212(14) 0.57340(8) 0.23718(14) 0.0448(5) Uani 1 1 d . A .
C5 C 0.4500(3) 0.54823(15) 0.1664(3) 0.0658(11) Uani 1 1 d D . .
H5C H 0.5016 0.5260 0.1783 0.079 Uiso 0.381(10) 1 calc PR A 2
H5D H 0.4574 0.5727 0.1263 0.079 Uiso 0.381(10) 1 calc PR A 2
H5A H 0.4725 0.5153 0.1781 0.079 Uiso 0.619(10) 1 d PR A 1
H5B H 0.4881 0.5663 0.1411 0.079 Uiso 0.619(10) 1 d PR A 1
C6A C 0.3591(5) 0.5466(4) 0.1159(5) 0.068(2) Uani 0.619(10) 1 d P A 1
H6AA H 0.3498 0.5167 0.0818 0.082 Uiso 0.619(10) 1 calc PR A 1
H6AB H 0.3458 0.5765 0.0822 0.082 Uiso 0.619(10) 1 calc PR A 1
C6B C 0.3670(5) 0.5185(6) 0.1357(8) 0.068(2) Uani 0.381(10) 1 d PD A 2
H6BA H 0.3754 0.4832 0.1520 0.082 Uiso 0.381(10) 1 calc PR A 2
H6BB H 0.3471 0.5203 0.0774 0.082 Uiso 0.381(10) 1 calc PR A 2
C7 C 0.3022(3) 0.54466(19) 0.1756(3) 0.0747(13) Uani 1 1 d D . .
H7C H 0.2786 0.5756 0.1477 0.090 Uiso 0.381(10) 1 calc PR A 2
H7D H 0.2533 0.5226 0.1797 0.090 Uiso 0.381(10) 1 calc PR A 2
H7A H 0.2752 0.5127 0.1747 0.090 Uiso 0.619(10) 1 d PR A 1
H7B H 0.2572 0.5695 0.1633 0.090 Uiso 0.619(10) 1 d PR A 1
C8 C 0.3629(2) 0.55514(13) 0.2552(2) 0.0519(9) Uani 1 1 d . A .
H8A H 0.3375 0.5804 0.2842 0.062 Uiso 1 1 calc R . .
H8B H 0.3747 0.5245 0.2875 0.062 Uiso 1 1 calc R . .
O11 O 0.62204(12) 0.60369(7) 0.34346(12) 0.0336(4) Uani 1 1 d . . .
O12 O 0.78952(13) 0.60336(7) 0.41358(11) 0.0349(4) Uani 1 1 d . . .
O13 O 0.78772(15) 0.52652(8) 0.46040(15) 0.0499(6) Uani 1 1 d . . .
O14 O 0.86699(16) 0.58366(10) 0.59061(14) 0.0537(6) Uani 1 1 d . . .
O15 O 0.99966(15) 0.56892(9) 0.56601(14) 0.0509(6) Uani 1 1 d . . .
O21 O 0.60215(11) 0.68976(6) 0.27458(10) 0.0267(4) Uani 1 1 d . . .
O22 O 0.47281(13) 0.66116(7) 0.15958(11) 0.0361(5) Uani 1 1 d . . .
O23 O 0.49605(15) 0.72081(8) 0.07683(12) 0.0423(5) Uani 1 1 d . . .
O24 O 0.52828(18) 0.64335(12) -0.00944(19) 0.0749(9) Uani 1 1 d . . .
O25 O 0.38903(16) 0.64072(9) -0.07975(14) 0.0522(6) Uani 1 1 d . . .
C11 C 0.6271(3) 0.51389(12) 0.3439(3) 0.0633(11) Uani 1 1 d . . .
H11A H 0.5633 0.5099 0.3299 0.095 Uiso 1 1 calc R . .
H11B H 0.6543 0.4859 0.3768 0.095 Uiso 1 1 calc R . .
H11C H 0.6483 0.5149 0.2957 0.095 Uiso 1 1 calc R . .
C12 C 0.6511(2) 0.56182(11) 0.3892(2) 0.0406(7) Uani 1 1 d . . .
H12 H 0.6229 0.5617 0.4346 0.049 Uiso 1 1 calc R . .
C13 C 0.7492(2) 0.56649(11) 0.42210(17) 0.0363(6) Uani 1 1 d . . .
C14 C 0.8820(2) 0.52852(12) 0.4858(2) 0.0481(8) Uani 1 1 d . . .
H14A H 0.9058 0.5391 0.4410 0.058 Uiso 1 1 calc R . .
H14B H 0.9050 0.4949 0.5021 0.058 Uiso 1 1 calc R . .
C15 C 0.9131(2) 0.56413(12) 0.5540(2) 0.0442(7) Uani 1 1 d . . .
C16 C 1.0513(2) 0.60192(14) 0.6280(2) 0.0516(9) Uani 1 1 d . . .
C17 C 1.1432(3) 0.59588(18) 0.6172(3) 0.0724(12) Uani 1 1 d . . .
H17A H 1.1434 0.6034 0.5624 0.109 Uiso 1 1 calc R . .
H17B H 1.1628 0.5616 0.6296 0.109 Uiso 1 1 calc R . .
H17C H 1.1828 0.6187 0.6527 0.109 Uiso 1 1 calc R . .
C18 C 1.0460(3) 0.58387(18) 0.7084(2) 0.0747(12) Uani 1 1 d . . .
H18A H 0.9857 0.5873 0.7136 0.112 Uiso 1 1 calc R . .
H18B H 1.0852 0.6037 0.7493 0.112 Uiso 1 1 calc R . .
H18C H 1.0635 0.5489 0.7146 0.112 Uiso 1 1 calc R . .
C19 C 1.0194(3) 0.65441(14) 0.6117(2) 0.0565(9) Uani 1 1 d . . .
H19A H 0.9623 0.6580 0.6241 0.085 Uiso 1 1 calc R . .
H19B H 1.0134 0.6621 0.5558 0.085 Uiso 1 1 calc R . .
H19C H 1.0615 0.6773 0.6444 0.085 Uiso 1 1 calc R . .
C21 C 0.5902(2) 0.77220(11) 0.21392(18) 0.0396(7) Uani 1 1 d . . .
H21A H 0.6460 0.7841 0.2472 0.059 Uiso 1 1 calc R . .
H21B H 0.5426 0.7806 0.2386 0.059 Uiso 1 1 calc R . .
H21C H 0.5795 0.7879 0.1619 0.059 Uiso 1 1 calc R . .
C22 C 0.59427(18) 0.71608(10) 0.20468(15) 0.0310(6) Uani 1 1 d . . .
H22 H 0.6469 0.7084 0.1845 0.037 Uiso 1 1 calc R . .
C23 C 0.51488(19) 0.69658(11) 0.14521(16) 0.0321(6) Uani 1 1 d . . .
C24 C 0.4250(2) 0.70226(12) 0.01525(18) 0.0430(7) Uani 1 1 d . . .
H24A H 0.4036 0.7288 -0.0240 0.052 Uiso 1 1 calc R . .
H24B H 0.3760 0.6920 0.0379 0.052 Uiso 1 1 calc R . .
C25 C 0.4554(2) 0.65860(12) -0.02448(18) 0.0410(7) Uani 1 1 d . . .
C26 C 0.4007(3) 0.59711(14) -0.1284(2) 0.0630(11) Uani 1 1 d . . .
C27 C 0.3120(4) 0.5920(2) -0.1836(4) 0.123(2) Uani 1 1 d U . .
H27A H 0.2685 0.5857 -0.1532 0.184 Uiso 1 1 calc R . .
H27B H 0.3123 0.5643 -0.2198 0.184 Uiso 1 1 calc R . .
H27C H 0.2970 0.6227 -0.2140 0.184 Uiso 1 1 calc R . .
C28 C 0.4670(4) 0.60878(18) -0.1756(3) 0.0939(15) Uani 1 1 d U . .
H28A H 0.5252 0.6126 -0.1396 0.141 Uiso 1 1 calc R . .
H28B H 0.4505 0.6397 -0.2051 0.141 Uiso 1 1 calc R . .
H28C H 0.4682 0.5816 -0.2126 0.141 Uiso 1 1 calc R . .
C29 C 0.4269(4) 0.55300(16) -0.0758(3) 0.0867(14) Uani 1 1 d U . .
H29A H 0.4881 0.5566 -0.0460 0.130 Uiso 1 1 calc R . .
H29B H 0.4207 0.5228 -0.1079 0.130 Uiso 1 1 calc R . .
H29C H 0.3892 0.5507 -0.0390 0.130 Uiso 1 1 calc R . .
C31 C 0.84278(17) 0.66550(11) 0.22768(16) 0.0319(6) Uani 1 1 d . . .
C32 C 0.90449(18) 0.70525(12) 0.24021(17) 0.0363(6) Uani 1 1 d . . .
C33 C 0.9571(2) 0.71142(13) 0.18714(18) 0.0425(7) Uani 1 1 d . . .
H33 H 0.9976 0.7382 0.1951 0.051 Uiso 1 1 calc R . .
C34 C 0.9527(2) 0.68013(14) 0.12347(19) 0.0449(8) Uani 1 1 d . . .
C35 C 0.8949(2) 0.64068(13) 0.11376(18) 0.0425(7) Uani 1 1 d . . .
H35 H 0.8922 0.6187 0.0708 0.051 Uiso 1 1 calc R . .
C36 C 0.84020(19) 0.63164(11) 0.16436(17) 0.0353(6) Uani 1 1 d . . .
C37 C 0.9150(2) 0.74031(13) 0.31145(19) 0.0444(8) Uani 1 1 d . . .
C38 C 0.7818(2) 0.58513(12) 0.15341(19) 0.0420(7) Uani 1 1 d . . .
C39 C 1.0121(3) 0.68824(17) 0.0681(2) 0.0617(10) Uani 1 1 d . . .
H39A H 1.0263 0.7236 0.0669 0.093 Uiso 1 1 calc R . .
H39B H 0.9821 0.6772 0.0148 0.093 Uiso 1 1 calc R . .
H39C H 1.0662 0.6691 0.0868 0.093 Uiso 1 1 calc R . .
C41 C 0.9859(3) 0.77950(17) 0.3153(2) 0.0644(11) Uani 1 1 d . . .
H41A H 0.9701 0.8006 0.2683 0.097 Uiso 1 1 calc R . .
H41B H 1.0420 0.7631 0.3174 0.097 Uiso 1 1 calc R . .
H41C H 0.9912 0.7999 0.3626 0.097 Uiso 1 1 calc R . .
C42 C 0.8291(2) 0.76859(13) 0.3062(2) 0.0495(8) Uani 1 1 d . . .
H42A H 0.8170 0.7902 0.2597 0.074 Uiso 1 1 calc R . .
H42B H 0.8345 0.7887 0.3538 0.074 Uiso 1 1 calc R . .
H42C H 0.7810 0.7448 0.3016 0.074 Uiso 1 1 calc R . .
C43 C 0.9406(2) 0.71032(16) 0.3879(2) 0.0563(9) Uani 1 1 d . . .
H43A H 0.9418 0.7322 0.4329 0.084 Uiso 1 1 calc R . .
H43B H 0.9987 0.6957 0.3932 0.084 Uiso 1 1 calc R . .
H43C H 0.8976 0.6838 0.3866 0.084 Uiso 1 1 calc R . .
C44 C 0.7897(3) 0.55427(15) 0.0816(3) 0.0668(11) Uani 1 1 d . . .
H44A H 0.7539 0.5242 0.0784 0.100 Uiso 1 1 calc R . .
H44B H 0.8511 0.5450 0.0873 0.100 Uiso 1 1 calc R . .
H44C H 0.7691 0.5739 0.0334 0.100 Uiso 1 1 calc R . .
C45 C 0.8117(3) 0.55187(13) 0.2266(2) 0.0560(9) Uani 1 1 d . . .
H45A H 0.8076 0.5704 0.2738 0.084 Uiso 1 1 calc R . .
H45B H 0.8725 0.5416 0.2317 0.084 Uiso 1 1 calc R . .
H45C H 0.7741 0.5224 0.2209 0.084 Uiso 1 1 calc R . .
C46 C 0.6851(2) 0.59814(12) 0.1405(2) 0.0465(8) Uani 1 1 d . . .
H46A H 0.6761 0.6160 0.1867 0.070 Uiso 1 1 calc R . .
H46B H 0.6502 0.5676 0.1330 0.070 Uiso 1 1 calc R . .
H46C H 0.6667 0.6191 0.0936 0.070 Uiso 1 1 calc R . .
C51 C 0.37822(18) 0.67371(10) 0.38309(15) 0.0301(6) Uani 1 1 d . . .
C52 C 0.30967(19) 0.70730(11) 0.34710(16) 0.0333(6) Uani 1 1 d . . .
C53 C 0.25080(19) 0.72298(12) 0.38999(17) 0.0394(7) Uani 1 1 d . . .
H53 H 0.2056 0.7453 0.3655 0.047 Uiso 1 1 calc R . .
C54 C 0.2549(2) 0.70769(13) 0.46610(18) 0.0415(7) Uani 1 1 d . . .
C55 C 0.3217(2) 0.67591(12) 0.50077(17) 0.0400(7) Uani 1 1 d . . .
H55 H 0.3255 0.6652 0.5533 0.048 Uiso 1 1 calc R . .
C56 C 0.38417(19) 0.65856(11) 0.46284(16) 0.0339(6) Uani 1 1 d . . .
C57 C 0.2989(2) 0.72655(13) 0.26267(18) 0.0422(7) Uani 1 1 d . . .
C58 C 0.4572(2) 0.62329(12) 0.50678(17) 0.0405(7) Uani 1 1 d . . .
C59 C 0.1890(2) 0.72633(18) 0.5094(2) 0.0601(10) Uani 1 1 d . . .
H59A H 0.1489 0.6994 0.5142 0.090 Uiso 1 1 calc R . .
H59B H 0.1556 0.7539 0.4798 0.090 Uiso 1 1 calc R . .
H59C H 0.2198 0.7378 0.5621 0.090 Uiso 1 1 calc R . .
C61 C 0.2226(3) 0.76327(17) 0.2385(2) 0.0668(12) Uani 1 1 d . . .
H61A H 0.1677 0.7466 0.2400 0.100 Uiso 1 1 calc R . .
H61B H 0.2189 0.7752 0.1848 0.100 Uiso 1 1 calc R . .
H61C H 0.2323 0.7914 0.2751 0.100 Uiso 1 1 calc R . .
C62 C 0.3821(2) 0.75386(13) 0.2568(2) 0.0495(8) Uani 1 1 d . . .
H62A H 0.3770 0.7637 0.2018 0.074 Uiso 1 1 calc R . .
H62B H 0.4327 0.7319 0.2744 0.074 Uiso 1 1 calc R . .
H62C H 0.3898 0.7835 0.2903 0.074 Uiso 1 1 calc R . .
C63 C 0.2798(2) 0.68281(14) 0.20411(18) 0.0481(8) Uani 1 1 d . . .
H63A H 0.2248 0.6668 0.2069 0.072 Uiso 1 1 calc R . .
H63B H 0.3277 0.6587 0.2178 0.072 Uiso 1 1 calc R . .
H63C H 0.2748 0.6951 0.1504 0.072 Uiso 1 1 calc R . .
C64 C 0.4495(3) 0.57252(12) 0.4656(2) 0.0525(9) Uani 1 1 d . . .
H64A H 0.4573 0.5766 0.4120 0.079 Uiso 1 1 calc R . .
H64B H 0.3915 0.5584 0.4629 0.079 Uiso 1 1 calc R . .
H64C H 0.4948 0.5502 0.4956 0.079 Uiso 1 1 calc R . .
C65 C 0.4529(3) 0.61405(15) 0.5931(2) 0.0560(9) Uani 1 1 d . . .
H65A H 0.4588 0.6457 0.6215 0.084 Uiso 1 1 calc R . .
H65B H 0.5007 0.5918 0.6188 0.084 Uiso 1 1 calc R . .
H65C H 0.3966 0.5988 0.5936 0.084 Uiso 1 1 calc R . .
C66 C 0.5477(2) 0.64615(12) 0.51090(18) 0.0421(7) Uani 1 1 d . . .
H66A H 0.5555 0.6502 0.4573 0.063 Uiso 1 1 calc R . .
H66B H 0.5935 0.6242 0.5411 0.063 Uiso 1 1 calc R . .
H66C H 0.5519 0.6786 0.5369 0.063 Uiso 1 1 calc R . .
O7 O 0.3343(3) 0.4175(2) 0.2334(3) 0.1403(18) Uani 1 1 d . . .
C71 C 0.2944(5) 0.3937(3) 0.1588(4) 0.119(2) Uani 1 1 d . . .
H71A H 0.3218 0.4056 0.1169 0.143 Uiso 1 1 calc R . .
H71B H 0.3015 0.3572 0.1634 0.143 Uiso 1 1 calc R . .
C72 C 0.2040(4) 0.4068(2) 0.1409(4) 0.0963(16) Uani 1 1 d . . .
H72A H 0.1674 0.3802 0.1104 0.116 Uiso 1 1 calc R . .
H72B H 0.1933 0.4380 0.1099 0.116 Uiso 1 1 calc R . .
C73 C 0.1845(4) 0.4134(2) 0.2186(4) 0.1046(19) Uani 1 1 d . . .
H73A H 0.1452 0.3867 0.2282 0.126 Uiso 1 1 calc R . .
H73B H 0.1557 0.4458 0.2212 0.126 Uiso 1 1 calc R . .
C74 C 0.2709(5) 0.4111(3) 0.2787(4) 0.122(2) Uani 1 1 d . . .
H74A H 0.2756 0.4380 0.3182 0.146 Uiso 1 1 calc R . .
H74B H 0.2786 0.3787 0.3063 0.146 Uiso 1 1 calc R . .
O81 O 0.9531(4) 0.45585(19) 0.6378(3) 0.0711(17) Uiso 0.559(7) 1 d PD B 3
C81 C 0.9062(8) 0.4666(4) 0.6955(7) 0.122(4) Uiso 0.559(7) 1 d PD B 3
H81A H 0.8474 0.4798 0.6699 0.146 Uiso 0.559(7) 1 calc PR B 3
H81B H 0.9380 0.4918 0.7331 0.146 Uiso 0.559(7) 1 calc PR B 3
C82 C 0.8982(10) 0.4199(4) 0.7378(8) 0.129(5) Uiso 0.559(7) 1 d PD B 3
H82A H 0.8476 0.4199 0.7621 0.155 Uiso 0.559(7) 1 calc PR B 3
H82B H 0.9526 0.4110 0.7775 0.155 Uiso 0.559(7) 1 calc PR B 3
C83 C 0.8827(11) 0.3882(8) 0.6629(11) 0.207(10) Uiso 0.559(7) 1 d PD B 3
H83A H 0.8270 0.3970 0.6249 0.248 Uiso 0.559(7) 1 calc PR B 3
H83B H 0.8829 0.3523 0.6752 0.248 Uiso 0.559(7) 1 calc PR B 3
C84 C 0.9625(5) 0.4029(2) 0.6321(5) 0.0587(19) Uiso 0.559(7) 1 d PD B 3
H84A H 1.0182 0.3906 0.6665 0.070 Uiso 0.559(7) 1 calc PR B 3
H84B H 0.9570 0.3918 0.5771 0.070 Uiso 0.559(7) 1 calc PR B 3
O82 O 0.9109(9) 0.4322(5) 0.5939(7) 0.135(4) Uiso 0.441(7) 1 d PD B 4
C85 C 0.8284(12) 0.4413(10) 0.6104(11) 0.205(11) Uiso 0.441(7) 1 d PD B 4
H85A H 0.7803 0.4249 0.5714 0.246 Uiso 0.441(7) 1 calc PR B 4
H85B H 0.8161 0.4773 0.6118 0.246 Uiso 0.441(7) 1 calc PR B 4
C86 C 0.8419(8) 0.4184(5) 0.6900(8) 0.092(4) Uiso 0.441(7) 1 d PD B 4
H86A H 0.7889 0.4003 0.6953 0.111 Uiso 0.441(7) 1 calc PR B 4
H86B H 0.8574 0.4437 0.7322 0.111 Uiso 0.441(7) 1 calc PR B 4
C87 C 0.9174(6) 0.3831(3) 0.6928(6) 0.055(2) Uiso 0.441(7) 1 d PD B 4
H87A H 0.9014 0.3551 0.6552 0.066 Uiso 0.441(7) 1 calc PR B 4
H87B H 0.9437 0.3704 0.7466 0.066 Uiso 0.441(7) 1 calc PR B 4
C88 C 0.9753(10) 0.4225(8) 0.6656(10) 0.161(8) Uiso 0.441(7) 1 d PD B 4
H88A H 0.9878 0.4516 0.7011 0.193 Uiso 0.441(7) 1 calc PR B 4
H88B H 1.0302 0.4086 0.6568 0.193 Uiso 0.441(7) 1 calc PR B 4
C91 C 0.8841(9) 0.4095(5) 0.0548(8) 0.249(6) Uiso 1 1 d D . .
H91A H 0.8371 0.3889 0.0231 0.374 Uiso 1 1 calc R . .
H91B H 0.8624 0.4273 0.0950 0.374 Uiso 1 1 calc R . .
H91C H 0.9335 0.3883 0.0806 0.374 Uiso 1 1 calc R . .
C92 C 0.9137(7) 0.4460(4) 0.0024(7) 0.199(4) Uiso 1 1 d D . .
H92A H 0.8628 0.4679 -0.0187 0.238 Uiso 1 1 calc R . .
H92B H 0.9227 0.4266 -0.0431 0.238 Uiso 1 1 calc R . .
C93 C 0.9913(7) 0.4797(3) 0.0261(5) 0.178(4) Uiso 1 1 d D . .
H93A H 0.9881 0.4953 0.0765 0.213 Uiso 1 1 calc R . .
H93B H 1.0439 0.4582 0.0380 0.213 Uiso 1 1 calc R . .

loop_
_atom_site_aniso_label
_atom_site_aniso_U_11
_atom_site_aniso_U_22
_atom_site_aniso_U_33
_atom_site_aniso_U_23
_atom_site_aniso_U_13
_atom_site_aniso_U_12
Mg1 0.0298(5) 0.0254(4) 0.0256(4) 0.0016(3) 0.0088(4) 0.0011(3)
Mg2 0.0297(5) 0.0275(5) 0.0327(5) -0.0024(4) 0.0109(4) -0.0027(4)
O1 0.0343(10) 0.0389(11) 0.0318(10) 0.0000(8) 0.0140(8) 0.0006(8)
O2 0.0367(10) 0.0328(10) 0.0292(10) 0.0012(8) 0.0135(8) 0.0009(8)
O3 0.0405(11) 0.0339(10) 0.0258(9) -0.0019(8) 0.0061(8) 0.0073(8)
C1 0.0443(17) 0.0338(15) 0.0385(16) -0.0042(12) 0.0121(13) 0.0075(13)
C2 0.072(3) 0.050(2) 0.058(2) -0.0228(18) 0.0064(19) 0.0068(19)
C3 0.055(2) 0.075(3) 0.0383(18) -0.0166(17) 0.0110(16) -0.0078(18)
C4 0.053(2) 0.060(2) 0.0288(15) -0.0023(14) 0.0001(14) 0.0109(16)
O4 0.0411(12) 0.0373(12) 0.0589(14) -0.0148(10) 0.0176(10) -0.0110(9)
C5 0.073(3) 0.053(2) 0.079(3) -0.032(2) 0.034(2) -0.0142(19)
C6A 0.083(4) 0.070(5) 0.056(4) -0.020(4) 0.025(3) -0.033(4)
C6B 0.083(4) 0.070(5) 0.056(4) -0.020(4) 0.025(3) -0.033(4)
C7 0.059(2) 0.094(3) 0.070(3) -0.029(2) 0.015(2) -0.030(2)
C8 0.055(2) 0.0466(19) 0.056(2) -0.0054(16) 0.0186(17) -0.0219(16)
O11 0.0337(10) 0.0243(9) 0.0445(11) 0.0046(8) 0.0130(9) -0.0005(8)
O12 0.0385(11) 0.0307(11) 0.0345(10) 0.0025(8) 0.0072(9) 0.0015(9)
O13 0.0453(13) 0.0306(11) 0.0668(15) 0.0075(10) 0.0003(11) 0.0035(9)
O14 0.0507(14) 0.0596(15) 0.0510(14) 0.0074(12) 0.0129(12) 0.0100(12)
O15 0.0418(13) 0.0496(14) 0.0559(14) -0.0103(11) 0.0018(11) 0.0068(10)
O21 0.0288(9) 0.0270(9) 0.0243(9) 0.0027(7) 0.0064(7) -0.0022(7)
O22 0.0364(11) 0.0401(11) 0.0311(10) -0.0060(9) 0.0074(8) -0.0049(9)
O23 0.0517(13) 0.0411(12) 0.0286(10) 0.0004(9) -0.0005(9) -0.0040(10)
O24 0.0471(15) 0.085(2) 0.082(2) -0.0304(16) -0.0036(14) 0.0188(14)
O25 0.0490(13) 0.0494(14) 0.0513(14) -0.0204(11) -0.0007(11) 0.0048(11)
C11 0.052(2) 0.0310(17) 0.096(3) -0.0001(18) -0.002(2) -0.0062(15)
C12 0.0450(17) 0.0280(15) 0.0494(18) 0.0095(13) 0.0126(14) 0.0002(13)
C13 0.0401(16) 0.0320(15) 0.0360(15) 0.0008(12) 0.0079(13) 0.0040(13)
C14 0.0396(17) 0.0350(17) 0.061(2) 0.0030(15) -0.0034(15) 0.0112(13)
C15 0.0448(18) 0.0365(17) 0.0480(18) 0.0102(14) 0.0050(15) 0.0104(14)
C16 0.0482(19) 0.053(2) 0.0463(19) -0.0105(16) -0.0016(15) 0.0041(16)
C17 0.045(2) 0.079(3) 0.083(3) -0.028(2) -0.001(2) 0.005(2)
C18 0.079(3) 0.081(3) 0.054(2) 0.010(2) -0.003(2) 0.008(2)
C19 0.057(2) 0.053(2) 0.055(2) -0.0045(17) 0.0040(17) 0.0010(17)
C21 0.0462(17) 0.0342(16) 0.0371(16) 0.0029(12) 0.0079(13) -0.0027(13)
C22 0.0336(14) 0.0340(15) 0.0257(13) 0.0033(11) 0.0083(11) -0.0011(11)
C23 0.0366(15) 0.0329(15) 0.0283(14) -0.0027(11) 0.0111(12) 0.0036(12)
C24 0.0446(18) 0.0450(18) 0.0333(16) -0.0061(13) -0.0021(13) 0.0031(14)
C25 0.0373(17) 0.0447(18) 0.0371(16) -0.0021(13) 0.0018(13) 0.0025(14)
C26 0.079(3) 0.045(2) 0.059(2) -0.0203(17) 0.007(2) 0.0085(19)
C27 0.132(4) 0.093(4) 0.115(4) -0.060(3) -0.022(4) 0.008(3)
C28 0.158(4) 0.068(3) 0.072(3) -0.011(2) 0.059(3) 0.015(3)
C29 0.141(4) 0.047(2) 0.082(3) -0.011(2) 0.046(3) 0.006(2)
C31 0.0270(13) 0.0416(16) 0.0275(13) 0.0060(11) 0.0076(11) 0.0082(12)
C32 0.0284(14) 0.0481(17) 0.0326(15) 0.0013(13) 0.0078(12) 0.0031(12)
C33 0.0330(15) 0.057(2) 0.0382(16) 0.0047(14) 0.0113(13) -0.0024(14)
C34 0.0398(17) 0.062(2) 0.0375(16) 0.0076(15) 0.0179(14) 0.0068(15)
C35 0.0447(17) 0.0530(19) 0.0329(15) 0.0026(14) 0.0155(13) 0.0120(15)
C36 0.0358(15) 0.0394(16) 0.0311(14) 0.0032(12) 0.0091(12) 0.0079(12)
C37 0.0394(17) 0.057(2) 0.0394(17) -0.0077(15) 0.0135(14) -0.0125(15)
C38 0.0515(19) 0.0366(16) 0.0408(17) -0.0042(13) 0.0172(14) 0.0039(14)
C39 0.058(2) 0.087(3) 0.051(2) 0.004(2) 0.0335(18) -0.001(2)
C41 0.060(2) 0.080(3) 0.057(2) -0.022(2) 0.0230(19) -0.031(2)
C42 0.055(2) 0.0444(19) 0.056(2) -0.0103(15) 0.0259(17) -0.0081(15)
C43 0.050(2) 0.083(3) 0.0343(17) -0.0093(17) 0.0061(15) -0.0112(19)
C44 0.090(3) 0.054(2) 0.067(3) -0.0226(19) 0.038(2) -0.010(2)
C45 0.069(2) 0.0393(18) 0.065(2) 0.0087(16) 0.027(2) 0.0143(17)
C46 0.0475(18) 0.0412(17) 0.0502(19) -0.0069(15) 0.0109(15) -0.0065(14)
C51 0.0312(14) 0.0337(14) 0.0271(13) -0.0019(11) 0.0103(11) -0.0066(11)
C52 0.0339(15) 0.0404(16) 0.0275(14) -0.0027(12) 0.0114(12) -0.0025(12)
C53 0.0313(15) 0.0545(19) 0.0336(15) -0.0079(13) 0.0103(12) 0.0009(13)
C54 0.0346(16) 0.062(2) 0.0320(15) -0.0127(14) 0.0152(13) -0.0119(14)
C55 0.0410(17) 0.0545(19) 0.0272(14) -0.0029(13) 0.0135(13) -0.0175(14)
C56 0.0360(15) 0.0372(15) 0.0296(14) -0.0004(12) 0.0103(12) -0.0118(12)
C57 0.0470(18) 0.0509(19) 0.0328(15) 0.0078(13) 0.0175(14) 0.0140(14)
C58 0.0478(18) 0.0411(17) 0.0320(15) 0.0074(13) 0.0088(13) -0.0088(14)
C59 0.0407(18) 0.105(3) 0.0399(18) -0.0133(19) 0.0206(15) -0.0026(19)
C61 0.075(3) 0.088(3) 0.0418(19) 0.0194(19) 0.0231(19) 0.041(2)
C62 0.069(2) 0.0412(18) 0.0471(19) 0.0118(15) 0.0315(17) 0.0086(16)
C63 0.0472(18) 0.070(2) 0.0264(15) 0.0006(15) 0.0085(13) 0.0088(16)
C64 0.063(2) 0.0360(18) 0.057(2) 0.0117(15) 0.0119(18) -0.0055(15)
C65 0.062(2) 0.066(2) 0.0407(19) 0.0213(17) 0.0136(17) -0.0066(18)
C66 0.0434(17) 0.0478(18) 0.0332(15) 0.0045(13) 0.0057(13) -0.0057(14)
O7 0.092(3) 0.185(5) 0.136(4) -0.011(4) 0.012(3) 0.007(3)
C71 0.127(6) 0.134(6) 0.097(5) 0.003(4) 0.028(4) 0.011(5)
C72 0.101(4) 0.088(4) 0.094(4) 0.003(3) 0.012(3) 0.006(3)
C73 0.105(4) 0.082(4) 0.141(6) 0.000(4) 0.056(4) 0.010(3)
C74 0.144(6) 0.139(6) 0.083(4) 0.015(4) 0.028(4) 0.016(5)

loop_
_atom_type_symbol
_atom_type_description
_atom_type_scat_dispersion_real
_atom_type_scat_dispersion_imag
_atom_type_scat_source
C C 0.0033 0.0016 'International Tables Vol C Tables 4.2.6.8 and 6.1.1.4'
H H 0.0000 0.0000 'International Tables Vol C Tables 4.2.6.8 and 6.1.1.4'
O O 0.0106 0.0060 'International Tables Vol C Tables 4.2.6.8 and 6.1.1.4'
Mg Mg 0.0486 0.0363 'International Tables Vol C Tables 4.2.6.8 and 6.1.1.4'

loop_
_geom_angle_atom_site_label_1
_geom_angle_atom_site_label_2
_geom_angle_atom_site_label_3
_geom_angle
_geom_angle_site_symmetry_1
O1 Mg1 O21 104.59(9) .
O1 Mg1 O11 128.93(9) .
O21 Mg1 O11 81.26(8) .
O1 Mg1 O3 120.67(9) .
O21 Mg1 O3 93.88(8) .
O11 Mg1 O3 109.17(9) .
O1 Mg1 O12 90.59(9) .
O21 Mg1 O12 159.60(9) .
O11 Mg1 O12 78.57(8) .
O3 Mg1 O12 89.83(8) .
O2 Mg2 O11 116.18(9) .
O2 Mg2 O21 113.99(9) .
O11 Mg2 O21 80.64(8) .
O2 Mg2 O4 95.22(9) .
O11 Mg2 O4 97.98(9) .
O21 Mg2 O4 148.26(9) .
O2 Mg2 O22 113.12(9) .
O11 Mg2 O22 130.48(9) .
O21 Mg2 O22 75.66(8) .
O4 Mg2 O22 81.79(9) .
C31 O1 Mg1 174.91(19) .
C51 O2 Mg2 176.71(19) .
C1 O3 C4 108.6(2) .
C1 O3 Mg1 123.74(17) .
C4 O3 Mg1 127.56(18) .
O3 C1 C2 105.2(3) .
O3 C1 H1A 110.7 .
C2 C1 H1A 110.7 .
O3 C1 H1B 110.7 .
C2 C1 H1B 110.7 .
H1A C1 H1B 108.8 .
C1 C2 C3 102.3(3) .
C1 C2 H2A 111.3 .
C3 C2 H2A 111.3 .
C1 C2 H2B 111.3 .
C3 C2 H2B 111.3 .
H2A C2 H2B 109.2 .
C4 C3 C2 102.7(3) .
C4 C3 H3A 111.2 .
C2 C3 H3A 111.2 .
C4 C3 H3B 111.2 .
C2 C3 H3B 111.2 .
H3A C3 H3B 109.1 .
O3 C4 C3 106.5(3) .
O3 C4 H4A 110.4 .
C3 C4 H4A 110.4 .
O3 C4 H4B 110.4 .
C3 C4 H4B 110.4 .
H4A C4 H4B 108.6 .
C5 O4 C8 106.8(3) .
C5 O4 Mg2 124.6(2) .
C8 O4 Mg2 126.7(2) .
O4 C5 C6A 104.4(4) .
O4 C5 C6B 107.7(5) .
O4 C5 H5C 110.2 .
C6B C5 H5C 110.2 .
O4 C5 H5D 110.2 .
C6B C5 H5D 110.2 .
H5C C5 H5D 108.5 .
O4 C5 H5A 111.0 .
C6A C5 H5A 110.5 .
O4 C5 H5B 110.6 .
C6A C5 H5B 111.3 .
H5A C5 H5B 109.0 .
C5 C6A C7 103.6(5) .
C5 C6A H6AA 111.0 .
C7 C6A H6AA 111.0 .
C5 C6A H6AB 111.0 .
C7 C6A H6AB 111.0 .
H6AA C6A H6AB 109.0 .
C5 C6B C7 101.9(8) .
C5 C6B H6BA 111.4 .
C7 C6B H6BA 111.4 .
C5 C6B H6BB 111.4 .
C7 C6B H6BB 111.4 .
H6BA C6B H6BB 109.2 .
C8 C7 C6A 106.2(4) .
C8 C7 C6B 99.4(5) .
C8 C7 H7C 111.9 .
C6B C7 H7C 111.9 .
C8 C7 H7D 111.9 .
C6B C7 H7D 111.9 .
H7C C7 H7D 109.6 .
C8 C7 H7A 111.1 .
C6A C7 H7A 110.5 .
C8 C7 H7B 110.0 .
C6A C7 H7B 110.4 .
C6B C7 H7B 138.8 .
H7A C7 H7B 108.7 .
O4 C8 C7 104.3(3) .
O4 C8 H8A 110.9 .
C7 C8 H8A 110.9 .
O4 C8 H8B 110.9 .
C7 C8 H8B 110.9 .
H8A C8 H8B 108.9 .
C12 O11 Mg2 141.88(18) .
C12 O11 Mg1 118.17(18) .
Mg2 O11 Mg1 99.50(9) .
C13 O12 Mg1 112.25(19) .
C13 O13 C14 115.5(2) .
C15 O15 C16 122.0(3) .
C22 O21 Mg1 126.85(16) .
C22 O21 Mg2 121.00(16) .
Mg1 O21 Mg2 98.50(8) .
C23 O22 Mg2 112.99(18) .
C23 O23 C24 117.5(2) .
C25 O25 C26 121.1(3) .
C12 C11 H11A 109.5 .
C12 C11 H11B 109.5 .
H11A C11 H11B 109.5 .
C12 C11 H11C 109.5 .
H11A C11 H11C 109.5 .
H11B C11 H11C 109.5 .
O11 C12 C11 112.7(3) .
O11 C12 C13 108.1(2) .
C11 C12 C13 111.6(3) .
O11 C12 H12 108.1 .
C11 C12 H12 108.1 .
C13 C12 H12 108.1 .
O12 C13 O13 122.6(3) .
O12 C13 C12 122.7(3) .
O13 C13 C12 114.8(3) .
O13 C14 C15 112.0(3) .
O13 C14 H14A 109.2 .
C15 C14 H14A 109.2 .
O13 C14 H14B 109.2 .
C15 C14 H14B 109.2 .
H14A C14 H14B 107.9 .
O14 C15 O15 127.0(3) .
O14 C15 C14 125.2(3) .
O15 C15 C14 107.8(3) .
O15 C16 C19 109.2(3) .
O15 C16 C18 109.9(3) .
C19 C16 C18 112.7(3) .
O15 C16 C17 102.4(3) .
C19 C16 C17 111.3(4) .
C18 C16 C17 110.9(4) .
C16 C17 H17A 109.5 .
C16 C17 H17B 109.5 .
H17A C17 H17B 109.5 .
C16 C17 H17C 109.5 .
H17A C17 H17C 109.5 .
H17B C17 H17C 109.5 .
C16 C18 H18A 109.5 .
C16 C18 H18B 109.5 .
H18A C18 H18B 109.5 .
C16 C18 H18C 109.5 .
H18A C18 H18C 109.5 .
H18B C18 H18C 109.5 .
C16 C19 H19A 109.5 .
C16 C19 H19B 109.5 .
H19A C19 H19B 109.5 .
C16 C19 H19C 109.5 .
H19A C19 H19C 109.5 .
H19B C19 H19C 109.5 .
C22 C21 H21A 109.5 .
C22 C21 H21B 109.5 .
H21A C21 H21B 109.5 .
C22 C21 H21C 109.5 .
H21A C21 H21C 109.5 .
H21B C21 H21C 109.5 .
O21 C22 C23 107.8(2) .
O21 C22 C21 114.2(2) .
C23 C22 C21 111.7(2) .
O21 C22 H22 107.6 .
C23 C22 H22 107.6 .
C21 C22 H22 107.6 .
O22 C23 O23 123.8(3) .
O22 C23 C22 121.9(2) .
O23 C23 C22 114.3(2) .
O23 C24 C25 109.8(3) .
O23 C24 H24A 109.7 .
C25 C24 H24A 109.7 .
O23 C24 H24B 109.7 .
C25 C24 H24B 109.7 .
H24A C24 H24B 108.2 .
O24 C25 O25 125.6(3) .
O24 C25 C24 124.8(3) .
O25 C25 C24 109.6(3) .
O25 C26 C27 102.3(3) .
O25 C26 C29 109.2(3) .
C27 C26 C29 113.3(5) .
O25 C26 C28 110.3(3) .
C27 C26 C28 109.2(5) .
C29 C26 C28 112.1(4) .
C26 C27 H27A 109.5 .
C26 C27 H27B 109.5 .
H27A C27 H27B 109.5 .
C26 C27 H27C 109.5 .
H27A C27 H27C 109.5 .
H27B C27 H27C 109.5 .
C26 C28 H28A 109.5 .
C26 C28 H28B 109.5 .
H28A C28 H28B 109.5 .
C26 C28 H28C 109.5 .
H28A C28 H28C 109.5 .
H28B C28 H28C 109.5 .
C26 C29 H29A 109.5 .
C26 C29 H29B 109.5 .
H29A C29 H29B 109.5 .
C26 C29 H29C 109.5 .
H29A C29 H29C 109.5 .
H29B C29 H29C 109.5 .
O1 C31 C32 120.5(3) .
O1 C31 C36 120.3(3) .
C32 C31 C36 119.1(3) .
C33 C32 C31 118.7(3) .
C33 C32 C37 120.0(3) .
C31 C32 C37 121.2(2) .
C34 C33 C32 122.8(3) .
C34 C33 H33 118.6 .
C32 C33 H33 118.6 .
C35 C34 C33 117.9(3) .
C35 C34 C39 121.6(3) .
C33 C34 C39 120.6(3) .
C34 C35 C36 123.1(3) .
C34 C35 H35 118.5 .
C36 C35 H35 118.5 .
C35 C36 C31 118.3(3) .
C35 C36 C38 120.4(3) .
C31 C36 C38 121.3(3) .
C41 C37 C43 107.2(3) .
C41 C37 C42 106.5(3) .
C43 C37 C42 110.6(3) .
C41 C37 C32 113.0(3) .
C43 C37 C32 109.6(3) .
C42 C37 C32 109.8(3) .
C46 C38 C44 106.5(3) .
C46 C38 C45 110.3(3) .
C44 C38 C45 107.1(3) .
C46 C38 C36 112.1(3) .
C44 C38 C36 112.1(3) .
C45 C38 C36 108.7(3) .
C34 C39 H39A 109.5 .
C34 C39 H39B 109.5 .
H39A C39 H39B 109.5 .
C34 C39 H39C 109.5 .
H39A C39 H39C 109.5 .
H39B C39 H39C 109.5 .
C37 C41 H41A 109.5 .
C37 C41 H41B 109.5 .
H41A C41 H41B 109.5 .
C37 C41 H41C 109.5 .
H41A C41 H41C 109.5 .
H41B C41 H41C 109.5 .
C37 C42 H42A 109.5 .
C37 C42 H42B 109.5 .
H42A C42 H42B 109.5 .
C37 C42 H42C 109.5 .
H42A C42 H42C 109.5 .
H42B C42 H42C 109.5 .
C37 C43 H43A 109.5 .
C37 C43 H43B 109.5 .
H43A C43 H43B 109.5 .
C37 C43 H43C 109.5 .
H43A C43 H43C 109.5 .
H43B C43 H43C 109.5 .
C38 C44 H44A 109.5 .
C38 C44 H44B 109.5 .
H44A C44 H44B 109.5 .
C38 C44 H44C 109.5 .
H44A C44 H44C 109.5 .
H44B C44 H44C 109.5 .
C38 C45 H45A 109.5 .
C38 C45 H45B 109.5 .
H45A C45 H45B 109.5 .
C38 C45 H45C 109.5 .
H45A C45 H45C 109.5 .
H45B C45 H45C 109.5 .
C38 C46 H46A 109.5 .
C38 C46 H46B 109.5 .
H46A C46 H46B 109.5 .
C38 C46 H46C 109.5 .
H46A C46 H46C 109.5 .
H46B C46 H46C 109.5 .
O2 C51 C52 120.9(2) .
O2 C51 C56 121.2(3) .
C52 C51 C56 118.0(2) .
C53 C52 C51 119.0(3) .
C53 C52 C57 119.0(3) .
C51 C52 C57 122.0(2) .
C54 C53 C52 123.3(3) .
C54 C53 H53 118.3 .
C52 C53 H53 118.3 .
C55 C54 C53 117.3(3) .
C55 C54 C59 122.1(3) .
C53 C54 C59 120.6(3) .
C54 C55 C56 123.5(3) .
C54 C55 H55 118.3 .
C56 C55 H55 118.3 .
C55 C56 C51 118.8(3) .
C55 C56 C58 119.7(3) .
C51 C56 C58 121.4(3) .
C62 C57 C61 107.3(3) .
C62 C57 C52 109.6(3) .
C61 C57 C52 112.1(2) .
C62 C57 C63 110.7(3) .
C61 C57 C63 107.4(3) .
C52 C57 C63 109.7(3) .
C64 C58 C66 110.0(3) .
C64 C58 C56 110.6(3) .
C66 C58 C56 110.2(2) .
C64 C58 C65 107.2(3) .
C66 C58 C65 106.4(3) .
C56 C58 C65 112.2(3) .
C54 C59 H59A 109.5 .
C54 C59 H59B 109.5 .
H59A C59 H59B 109.5 .
C54 C59 H59C 109.5 .
H59A C59 H59C 109.5 .
H59B C59 H59C 109.5 .
C57 C61 H61A 109.5 .
C57 C61 H61B 109.5 .
H61A C61 H61B 109.5 .
C57 C61 H61C 109.5 .
H61A C61 H61C 109.5 .
H61B C61 H61C 109.5 .
C57 C62 H62A 109.5 .
C57 C62 H62B 109.5 .
H62A C62 H62B 109.5 .
C57 C62 H62C 109.5 .
H62A C62 H62C 109.5 .
H62B C62 H62C 109.5 .
C57 C63 H63A 109.5 .
C57 C63 H63B 109.5 .
H63A C63 H63B 109.5 .
C57 C63 H63C 109.5 .
H63A C63 H63C 109.5 .
H63B C63 H63C 109.5 .
C58 C64 H64A 109.5 .
C58 C64 H64B 109.5 .
H64A C64 H64B 109.5 .
C58 C64 H64C 109.5 .
H64A C64 H64C 109.5 .
H64B C64 H64C 109.5 .
C58 C65 H65A 109.5 .
C58 C65 H65B 109.5 .
H65A C65 H65B 109.5 .
C58 C65 H65C 109.5 .
H65A C65 H65C 109.5 .
H65B C65 H65C 109.5 .
C58 C66 H66A 109.5 .
C58 C66 H66B 109.5 .
H66A C66 H66B 109.5 .
C58 C66 H66C 109.5 .
H66A C66 H66C 109.5 .
H66B C66 H66C 109.5 .
C74 O7 C71 103.8(5) .
C72 C71 O7 106.0(6) .
C72 C71 H71A 110.5 .
O7 C71 H71A 110.5 .
C72 C71 H71B 110.5 .
O7 C71 H71B 110.5 .
H71A C71 H71B 108.7 .
C71 C72 C73 104.6(5) .
C71 C72 H72A 110.8 .
C73 C72 H72A 110.8 .
C71 C72 H72B 110.8 .
C73 C72 H72B 110.8 .
H72A C72 H72B 108.9 .
C72 C73 C74 106.3(5) .
C72 C73 H73A 110.5 .
C74 C73 H73A 110.5 .
C72 C73 H73B 110.5 .
C74 C73 H73B 110.5 .
H73A C73 H73B 108.7 .
O7 C74 C73 104.2(5) .
O7 C74 H74A 110.9 .
C73 C74 H74A 110.9 .
O7 C74 H74B 110.9 .
C73 C74 H74B 110.9 .
H74A C74 H74B 108.9 .
C81 O81 C84 109.3(7) .
O81 C81 C82 107.8(9) .
O81 C81 H81A 110.1 .
C82 C81 H81A 110.1 .
O81 C81 H81B 110.1 .
C82 C81 H81B 110.1 .
H81A C81 H81B 108.5 .
C81 C82 C83 93.6(12) .
C81 C82 H82A 113.0 .
C83 C82 H82A 113.0 .
C81 C82 H82B 113.0 .
C83 C82 H82B 113.0 .
H82A C82 H82B 110.4 .
C82 C83 C84 100.6(10) .
C82 C83 H83A 111.7 .
C84 C83 H83A 111.7 .
C82 C83 H83B 111.7 .
C84 C83 H83B 111.7 .
H83A C83 H83B 109.4 .
O81 C84 C83 97.2(9) .
O81 C84 H84A 112.3 .
C83 C84 H84A 112.3 .
O81 C84 H84B 112.3 .
C83 C84 H84B 112.3 .
H84A C84 H84B 109.9 .
C85 O82 C88 109.9(14) .
O82 C85 C86 101.1(12) .
O82 C85 H85A 111.6 .
C86 C85 H85A 111.6 .
O82 C85 H85B 111.6 .
C86 C85 H85B 111.6 .
H85A C85 H85B 109.4 .
C85 C86 C87 102.7(11) .
C85 C86 H86A 111.2 .
C87 C86 H86A 111.2 .
C85 C86 H86B 111.2 .
C87 C86 H86B 111.2 .
H86A C86 H86B 109.1 .
C86 C87 C88 94.4(11) .
C86 C87 H87A 112.8 .
C88 C87 H87A 112.8 .
C86 C87 H87B 112.8 .
C88 C87 H87B 112.8 .
H87A C87 H87B 110.3 .
O82 C88 C87 93.0(10) .
O82 C88 H88A 113.1 .
C87 C88 H88A 113.1 .
O82 C88 H88B 113.1 .
C87 C88 H88B 113.1 .
H88A C88 H88B 110.5 .
C92 C91 H91A 109.5 .
C92 C91 H91B 109.5 .
H91A C91 H91B 109.5 .
C92 C91 H91C 109.5 .
H91A C91 H91C 109.5 .
H91B C91 H91C 109.5 .
C91 C92 C93 125.9(10) .
C91 C92 H92A 105.8 .
C93 C92 H92A 105.8 .
C91 C92 H92B 105.8 .
C93 C92 H92B 105.8 .
H92A C92 H92B 106.2 .
C93 C93 C92 122.5(11) 3_765
C93 C93 H93A 106.7 3_765
C92 C93 H93A 106.7 .
C93 C93 H93B 106.7 3_765
C92 C93 H93B 106.7 .
H93A C93 H93B 106.6 .

loop_
_geom_bond_atom_site_label_1
_geom_bond_atom_site_label_2
_geom_bond_distance
_geom_bond_site_symmetry_2
Mg1 O1 1.879(2) .
Mg1 O21 1.989(2) .
Mg1 O11 1.997(2) .
Mg1 O3 2.061(2) .
Mg1 O12 2.137(2) .
Mg2 O2 1.889(2) .
Mg2 O11 1.986(2) .
Mg2 O21 2.0245(19) .
Mg2 O4 2.107(2) .
Mg2 O22 2.208(2) .
O1 C31 1.323(3) .
O2 C51 1.322(3) .
O3 C1 1.452(3) .
O3 C4 1.452(4) .
C1 C2 1.497(5) .
C1 H1A 0.9900 .
C1 H1B 0.9900 .
C2 C3 1.515(6) .
C2 H2A 0.9900 .
C2 H2B 0.9900 .
C3 C4 1.488(5) .
C3 H3A 0.9900 .
C3 H3B 0.9900 .
C4 H4A 0.9900 .
C4 H4B 0.9900 .
O4 C5 1.443(4) .
O4 C8 1.447(4) .
C5 C6A 1.486(9) .
C5 C6B 1.514(10) .
C5 H5C 0.9900 .
C5 H5D 0.9900 .
C5 H5A 0.9600 .
C5 H5B 0.9601 .
C6A C7 1.534(9) .
C6A H6AA 0.9900 .
C6A H6AB 0.9900 .
C6B C7 1.542(10) .
C6B H6BA 0.9900 .
C6B H6BB 0.9900 .
C7 C8 1.508(5) .
C7 H7C 0.9900 .
C7 H7D 0.9900 .
C7 H7A 0.9598 .
C7 H7B 0.9601 .
C8 H8A 0.9900 .
C8 H8B 0.9900 .
O11 C12 1.393(3) .
O12 C13 1.208(4) .
O13 C13 1.332(4) .
O13 C14 1.443(4) .
O14 C15 1.202(4) .
O15 C15 1.333(4) .
O15 C16 1.480(4) .
O21 C22 1.391(3) .
O22 C23 1.223(3) .
O23 C23 1.330(3) .
O23 C24 1.437(4) .
O24 C25 1.185(4) .
O25 C25 1.327(4) .
O25 C26 1.489(4) .
C11 C12 1.513(5) .
C11 H11A 0.9800 .
C11 H11B 0.9800 .
C11 H11C 0.9800 .
C12 C13 1.515(4) .
C12 H12 1.0000 .
C14 C15 1.513(5) .
C14 H14A 0.9900 .
C14 H14B 0.9900 .
C16 C19 1.504(5) .
C16 C18 1.510(6) .
C16 C17 1.513(5) .
C17 H17A 0.9800 .
C17 H17B 0.9800 .
C17 H17C 0.9800 .
C18 H18A 0.9800 .
C18 H18B 0.9800 .
C18 H18C 0.9800 .
C19 H19A 0.9800 .
C19 H19B 0.9800 .
C19 H19C 0.9800 .
C21 C22 1.523(4) .
C21 H21A 0.9800 .
C21 H21B 0.9800 .
C21 H21C 0.9800 .
C22 C23 1.509(4) .
C22 H22 1.0000 .
C24 C25 1.504(4) .
C24 H24A 0.9900 .
C24 H24B 0.9900 .
C26 C27 1.495(7) .
C26 C29 1.497(6) .
C26 C28 1.515(7) .
C27 H27A 0.9800 .
C27 H27B 0.9800 .
C27 H27C 0.9800 .
C28 H28A 0.9800 .
C28 H28B 0.9800 .
C28 H28C 0.9800 .
C29 H29A 0.9800 .
C29 H29B 0.9800 .
C29 H29C 0.9800 .
C31 C32 1.426(4) .
C31 C36 1.427(4) .
C32 C33 1.398(4) .
C32 C37 1.539(4) .
C33 C34 1.384(5) .
C33 H33 0.9500 .
C34 C35 1.382(5) .
C34 C39 1.518(4) .
C35 C36 1.400(4) .
C35 H35 0.9500 .
C36 C38 1.538(4) .
C37 C41 1.527(5) .
C37 C43 1.528(5) .
C37 C42 1.536(5) .
C38 C46 1.525(5) .
C38 C44 1.535(5) .
C38 C45 1.537(5) .
C39 H39A 0.9800 .
C39 H39B 0.9800 .
C39 H39C 0.9800 .
C41 H41A 0.9800 .
C41 H41B 0.9800 .
C41 H41C 0.9800 .
C42 H42A 0.9800 .
C42 H42B 0.9800 .
C42 H42C 0.9800 .
C43 H43A 0.9800 .
C43 H43B 0.9800 .
C43 H43C 0.9800 .
C44 H44A 0.9800 .
C44 H44B 0.9800 .
C44 H44C 0.9800 .
C45 H45A 0.9800 .
C45 H45B 0.9800 .
C45 H45C 0.9800 .
C46 H46A 0.9800 .
C46 H46B 0.9800 .
C46 H46C 0.9800 .
C51 C52 1.430(4) .
C51 C56 1.433(4) .
C52 C53 1.394(4) .
C52 C57 1.533(4) .
C53 C54 1.379(4) .
C53 H53 0.9500 .
C54 C55 1.376(5) .
C54 C59 1.514(4) .
C55 C56 1.396(4) .
C55 H55 0.9500 .
C56 C58 1.542(4) .
C57 C62 1.528(5) .
C57 C61 1.533(5) .
C57 C63 1.541(5) .
C58 C64 1.536(5) .
C58 C66 1.539(4) .
C58 C65 1.546(4) .
C59 H59A 0.9800 .
C59 H59B 0.9800 .
C59 H59C 0.9800 .
C61 H61A 0.9800 .
C61 H61B 0.9800 .
C61 H61C 0.9800 .
C62 H62A 0.9800 .
C62 H62B 0.9800 .
C62 H62C 0.9800 .
C63 H63A 0.9800 .
C63 H63B 0.9800 .
C63 H63C 0.9800 .
C64 H64A 0.9800 .
C64 H64B 0.9800 .
C64 H64C 0.9800 .
C65 H65A 0.9800 .
C65 H65B 0.9800 .
C65 H65C 0.9800 .
C66 H66A 0.9800 .
C66 H66B 0.9800 .
C66 H66C 0.9800 .
O7 C74 1.430(8) .
O7 C71 1.449(8) .
C71 C72 1.426(8) .
C71 H71A 0.9900 .
C71 H71B 0.9900 .
C72 C73 1.476(8) .
C72 H72A 0.9900 .
C72 H72B 0.9900 .
C73 C74 1.501(9) .
C73 H73A 0.9900 .
C73 H73B 0.9900 .
C74 H74A 0.9900 .
C74 H74B 0.9900 .
O81 C81 1.421(8) .
O81 C84 1.439(7) .
C81 C82 1.480(9) .
C81 H81A 0.9900 .
C81 H81B 0.9900 .
C82 C83 1.532(10) .
C82 H82A 0.9900 .
C82 H82B 0.9900 .
C83 C84 1.537(9) .
C83 H83A 0.9900 .
C83 H83B 0.9900 .
C84 H84A 0.9900 .
C84 H84B 0.9900 .
O82 C85 1.420(10) .
O82 C88 1.427(10) .
C85 C86 1.489(10) .
C85 H85A 0.9900 .
C85 H85B 0.9900 .
C86 C87 1.514(9) .
C86 H86A 0.9900 .
C86 H86B 0.9900 .
C87 C88 1.549(10) .
C87 H87A 0.9900 .
C87 H87B 0.9900 .
C88 H88A 0.9900 .
C88 H88B 0.9900 .
C91 C92 1.495(9) .
C91 H91A 0.9800 .
C91 H91B 0.9800 .
C91 H91C 0.9800 .
C92 C93 1.496(8) .
C92 H92A 0.9900 .
C92 H92B 0.9900 .
C93 C93 1.494(9) 3_765
C93 H93A 0.9900 .
C93 H93B 0.9900 .

loop_
_geom_torsion_atom_site_label_1
_geom_torsion_atom_site_label_2
_geom_torsion_atom_site_label_3
_geom_torsion_atom_site_label_4
_geom_torsion
_geom_torsion_site_symmetry_4
O1 Mg1 O3 C1 100.4(2) .
O21 Mg1 O3 C1 -9.1(2) .
O11 Mg1 O3 C1 -91.2(2) .
O12 Mg1 O3 C1 -169.1(2) .
O1 Mg1 O3 C4 -83.6(3) .
O21 Mg1 O3 C4 166.9(3) .
O11 Mg1 O3 C4 84.8(3) .
O12 Mg1 O3 C4 7.0(3) .
C4 O3 C1 C2 16.8(4) .
Mg1 O3 C1 C2 -166.5(2) .
O3 C1 C2 C3 -33.8(4) .
C1 C2 C3 C4 37.7(4) .
C1 O3 C4 C3 7.5(4) .
Mg1 O3 C4 C3 -169.1(2) .
C2 C3 C4 O3 -28.3(4) .
O2 Mg2 O4 C5 159.0(3) .
O11 Mg2 O4 C5 -83.6(3) .
O21 Mg2 O4 C5 1.5(4) .
O22 Mg2 O4 C5 46.4(3) .
O2 Mg2 O4 C8 -3.1(3) .
O11 Mg2 O4 C8 114.3(3) .
O21 Mg2 O4 C8 -160.6(2) .
O22 Mg2 O4 C8 -115.7(3) .
C8 O4 C5 C6A 40.1(5) .
Mg2 O4 C5 C6A -125.0(5) .
C8 O4 C5 C6B 6.8(8) .
Mg2 O4 C5 C6B -158.3(7) .
O4 C5 C6A C7 -30.1(7) .
C6B C5 C6A C7 70.3(10) .
O4 C5 C6B C7 20.7(11) .
C6A C5 C6B C7 -68.4(11) .
C5 C6A C7 C8 10.5(7) .
C5 C6A C7 C6B -71.0(11) .
C5 C6B C7 C8 -38.5(10) .
C5 C6B C7 C6A 67.1(10) .
C5 O4 C8 C7 -32.6(4) .
Mg2 O4 C8 C7 132.1(3) .
C6A C7 C8 O4 12.8(6) .
C6B C7 C8 O4 44.1(7) .
O2 Mg2 O11 C12 61.5(3) .
O21 Mg2 O11 C12 173.7(3) .
O4 Mg2 O11 C12 -38.4(3) .
O22 Mg2 O11 C12 -124.4(3) .
O2 Mg2 O11 Mg1 -109.83(10) .
O21 Mg2 O11 Mg1 2.39(8) .
O4 Mg2 O11 Mg1 150.30(9) .
O22 Mg2 O11 Mg1 64.31(13) .
O1 Mg1 O11 C12 81.9(2) .
O21 Mg1 O11 C12 -176.3(2) .
O3 Mg1 O11 C12 -85.2(2) .
O12 Mg1 O11 C12 0.5(2) .
O1 Mg1 O11 Mg2 -104.16(12) .
O21 Mg1 O11 Mg2 -2.43(8) .
O3 Mg1 O11 Mg2 88.66(10) .
O12 Mg1 O11 Mg2 174.45(10) .
O1 Mg1 O12 C13 -126.9(2) .
O21 Mg1 O12 C13 11.7(4) .
O11 Mg1 O12 C13 2.8(2) .
O3 Mg1 O12 C13 112.4(2) .
O1 Mg1 O21 C22 -9.2(2) .
O11 Mg1 O21 C22 -137.3(2) .
O3 Mg1 O21 C22 113.8(2) .
O12 Mg1 O21 C22 -146.2(2) .
O1 Mg1 O21 Mg2 130.47(9) .
O11 Mg1 O21 Mg2 2.37(8) .
O3 Mg1 O21 Mg2 -106.45(9) .
O12 Mg1 O21 Mg2 -6.5(3) .
O2 Mg2 O21 C22 -104.94(19) .
O11 Mg2 O21 C22 140.48(19) .
O4 Mg2 O21 C22 50.4(3) .
O22 Mg2 O21 C22 4.32(18) .
O2 Mg2 O21 Mg1 112.19(10) .
O11 Mg2 O21 Mg1 -2.39(8) .
O4 Mg2 O21 Mg1 -92.45(18) .
O22 Mg2 O21 Mg1 -138.55(9) .
O2 Mg2 O22 C23 103.6(2) .
O11 Mg2 O22 C23 -70.7(2) .
O21 Mg2 O22 C23 -6.69(19) .
O4 Mg2 O22 C23 -164.2(2) .
Mg2 O11 C12 C11 62.8(4) .
Mg1 O11 C12 C11 -126.9(3) .
Mg2 O11 C12 C13 -173.3(2) .
Mg1 O11 C12 C13 -3.1(3) .
Mg1 O12 C13 O13 173.4(2) .
Mg1 O12 C13 C12 -5.8(4) .
C14 O13 C13 O12 -4.7(4) .
C14 O13 C13 C12 174.5(3) .
C14 O13 C13 Mg1 14.7(10) .
O11 C12 C13 O12 6.1(4) .
C11 C12 C13 O12 130.6(3) .
O11 C12 C13 O13 -173.2(3) .
C11 C12 C13 O13 -48.7(4) .
O11 C12 C13 Mg1 1.9(2) .
C11 C12 C13 Mg1 126.5(3) .
O1 Mg1 C13 O12 55.6(2) .
O21 Mg1 C13 O12 -174.08(18) .
O11 Mg1 C13 O12 -176.6(2) .
O3 Mg1 C13 O12 -69.2(2) .
O1 Mg1 C13 O13 32.1(9) .
O21 Mg1 C13 O13 162.4(8) .
O11 Mg1 C13 O13 159.8(9) .
O3 Mg1 C13 O13 -92.7(9) .
O12 Mg1 C13 O13 -23.5(8) .
O1 Mg1 C13 C12 -129.33(18) .
O21 Mg1 C13 C12 1.0(2) .
O11 Mg1 C13 C12 -1.57(16) .
O3 Mg1 C13 C12 105.89(18) .
O12 Mg1 C13 C12 175.0(3) .
C13 O13 C14 C15 71.9(4) .
C16 O15 C15 O14 -2.0(5) .
C16 O15 C15 C14 179.0(3) .
O13 C14 C15 O14 9.6(5) .
O13 C14 C15 O15 -171.3(3) .
C15 O15 C16 C19 -60.6(4) .
C15 O15 C16 C18 63.6(4) .
C15 O15 C16 C17 -178.6(3) .
Mg1 O21 C22 C23 129.98(19) .
Mg2 O21 C22 C23 -1.8(3) .
Mg1 O21 C22 C21 -105.3(2) .
Mg2 O21 C22 C21 123.0(2) .
Mg2 O22 C23 O23 -172.4(2) .
Mg2 O22 C23 C22 8.3(3) .
C24 O23 C23 O22 -3.5(4) .
C24 O23 C23 C22 175.8(2) .
O21 C22 C23 O22 -4.9(4) .
C21 C22 C23 O22 -131.1(3) .
O21 C22 C23 O23 175.8(2) .
C21 C22 C23 O23 49.6(3) .
C23 O23 C24 C25 -79.5(3) .
C26 O25 C25 O24 1.6(6) .
C26 O25 C25 C24 -179.8(3) .
O23 C24 C25 O24 -3.2(5) .
O23 C24 C25 O25 178.2(3) .
C25 O25 C26 C27 -177.5(4) .
C25 O25 C26 C29 62.2(5) .
C25 O25 C26 C28 -61.5(5) .
O1 C31 C32 C33 -177.4(3) .
C36 C31 C32 C33 3.7(4) .
O1 C31 C32 C37 3.8(4) .
C36 C31 C32 C37 -175.1(3) .
C31 C32 C33 C34 -0.9(5) .
C37 C32 C33 C34 177.8(3) .
C32 C33 C34 C35 -1.4(5) .
C32 C33 C34 C39 -179.4(3) .
C33 C34 C35 C36 1.1(5) .
C39 C34 C35 C36 179.0(3) .
C34 C35 C36 C31 1.6(5) .
C34 C35 C36 C38 -176.0(3) .
O1 C31 C36 C35 177.1(3) .
C32 C31 C36 C35 -4.0(4) .
O1 C31 C36 C38 -5.4(4) .
C32 C31 C36 C38 173.6(3) .
C33 C32 C37 C41 -0.2(5) .
C31 C32 C37 C41 178.6(3) .
C33 C32 C37 C43 -119.7(3) .
C31 C32 C37 C43 59.1(4) .
C33 C32 C37 C42 118.6(3) .
C31 C32 C37 C42 -62.7(4) .
C35 C36 C38 C46 -122.1(3) .
C31 C36 C38 C46 60.4(4) .
C35 C36 C38 C44 -2.4(4) .
C31 C36 C38 C44 -180.0(3) .
C35 C36 C38 C45 115.7(3) .
C31 C36 C38 C45 -61.8(4) .
O2 C51 C52 C53 179.0(3) .
C56 C51 C52 C53 -1.4(4) .
O2 C51 C52 C57 -0.9(4) .
C56 C51 C52 C57 178.7(3) .
C51 C52 C53 C54 -0.1(5) .
C57 C52 C53 C54 179.8(3) .
C52 C53 C54 C55 1.0(5) .
C52 C53 C54 C59 179.8(3) .
C53 C54 C55 C56 -0.3(5) .
C59 C54 C55 C56 -179.1(3) .
C54 C55 C56 C51 -1.1(4) .
C54 C55 C56 C58 179.5(3) .
O2 C51 C56 C55 -178.5(3) .
C52 C51 C56 C55 1.9(4) .
O2 C51 C56 C58 0.8(4) .
C52 C51 C56 C58 -178.7(3) .
C53 C52 C57 C62 120.9(3) .
C51 C52 C57 C62 -59.2(4) .
C53 C52 C57 C61 1.9(5) .
C51 C52 C57 C61 -178.2(3) .
C53 C52 C57 C63 -117.4(3) .
C51 C52 C57 C63 62.6(4) .
C55 C56 C58 C64 116.5(3) .
C51 C56 C58 C64 -62.8(4) .
C55 C56 C58 C66 -121.6(3) .
C51 C56 C58 C66 59.1(4) .
C55 C56 C58 C65 -3.2(4) .
C51 C56 C58 C65 177.4(3) .
C74 O7 C71 C72 40.4(7) .
O7 C71 C72 C73 -29.7(7) .
C71 C72 C73 C74 8.7(7) .
C71 O7 C74 C73 -33.4(7) .
C72 C73 C74 O7 15.5(8) .
C84 O81 C81 C82 9.7(13) .
O81 C81 C82 C83 -38.9(14) .
C81 C82 C83 C84 53.4(15) .
C81 O81 C84 C83 24.5(11) .
C82 C83 C84 O81 -49.2(14) .
C88 O82 C85 C86 -20(2) .
O82 C85 C86 C87 -21(2) .
C85 C86 C87 C88 49.7(15) .
C85 O82 C88 C87 50(2) .
C86 C87 C88 O82 -57.9(14) .
C91 C92 C93 C93 -170.5(13) 3_765
